data_4102304
loop_
_publ_author_name
'Yan Yan'
'Bo Qin'
'Changliang Ren'
'Xiuying Chen'
'Yeow Kwan Yip'
'Ruijuan Ye'
'Dawei Zhang'
'Haibin Su'
'Huaqiang Zeng'

_publ_contact_author_address
;
Department of Chemistry & NUS MedChem Program of the Office of Life Sciences
National University of Singapor
3 Science Drive 3
Singapore
117543
;
_publ_contact_author_email CHMZH@NUS.EDU.SG
_publ_contact_author_name 'Huaqiang Zeng'
_publ_section_title
;
 Synthesis, Structural Investigations, Hydrogen-Deuterium Exchange
 Studies, and Molecular Modeling of Conformationally Stablilized Aromatic
 Oligoamides
;
_journal_name_full 'Journal of the American Chemical Society'
_journal_page_first 5869
_journal_page_last 5879
_journal_paper_doi 10.1021/ja100579z
_journal_volume 132
_journal_year 2010
_chemical_formula_sum 'C16 H24 O4'
_chemical_formula_weight 280.35
_chemical_name_systematic
; 
 ? 
;
_space_group_IT_number 2
_symmetry_cell_setting triclinic
_symmetry_space_group_name_Hall '-P 1'
_symmetry_space_group_name_H-M 'P -1'
_atom_sites_solution_hydrogens geom
_atom_sites_solution_primary direct
_atom_sites_solution_secondary difmap
_audit_creation_method SHELXL-97
_cell_angle_alpha 84.4210(10)
_cell_angle_beta 75.4620(10)
_cell_angle_gamma 68.0090(10)
_cell_formula_units_Z 4
_cell_length_a 9.6816(6)
_cell_length_b 11.8460(7)
_cell_length_c 14.8820(9)
_cell_measurement_reflns_used 4474
_cell_measurement_temperature 223(2)
_cell_measurement_theta_max 27.32
_cell_measurement_theta_min 2.33
_cell_volume 1531.93(16)
_computing_cell_refinement 'Bruker SMART'
_computing_data_collection 'Bruker SMART'
_computing_data_reduction 'Bruker SAINT'
_computing_molecular_graphics 'Bruker SHELXTL'
_computing_publication_material 'Bruker SHELXTL'
_computing_structure_refinement 'SHELXL-97 (Sheldrick, 1997)'
_computing_structure_solution 'SHELXS-97 (Sheldrick, 1990)'
_diffrn_ambient_temperature 223(2)
_diffrn_measured_fraction_theta_full 0.997
_diffrn_measured_fraction_theta_max 0.997
_diffrn_measurement_device_type 'CCD area detector'
_diffrn_measurement_method 'phi and omega scans'
_diffrn_radiation_monochromator graphite
_diffrn_radiation_source 'fine-focus sealed tube'
_diffrn_radiation_type MoK\a
_diffrn_radiation_wavelength 0.71073
_diffrn_reflns_av_R_equivalents 0.0305
_diffrn_reflns_av_sigmaI/netI 0.0366
_diffrn_reflns_limit_h_max 12
_diffrn_reflns_limit_h_min -12
_diffrn_reflns_limit_k_max 15
_diffrn_reflns_limit_k_min -15
_diffrn_reflns_limit_l_max 19
_diffrn_reflns_limit_l_min -19
_diffrn_reflns_number 19300
_diffrn_reflns_theta_full 27.50
_diffrn_reflns_theta_max 27.50
_diffrn_reflns_theta_min 1.41
_exptl_absorpt_coefficient_mu 0.086
_exptl_absorpt_correction_T_max 0.9881
_exptl_absorpt_correction_T_min 0.9503
_exptl_absorpt_correction_type 'Sadabs, (Sheldrick 2001)'
_exptl_crystal_colour Colourless
_exptl_crystal_density_diffrn 1.216
_exptl_crystal_density_meas 0
_exptl_crystal_density_method 'not measured'
_exptl_crystal_description Block
_exptl_crystal_F_000 608
_exptl_crystal_size_max 0.60
_exptl_crystal_size_mid 0.50
_exptl_crystal_size_min 0.14
_refine_diff_density_max 0.349
_refine_diff_density_min -0.220
_refine_diff_density_rms 0.048
_refine_ls_extinction_method none
_refine_ls_goodness_of_fit_ref 1.031
_refine_ls_hydrogen_treatment Fixed
_refine_ls_matrix_type full
_refine_ls_number_parameters 367
_refine_ls_number_reflns 7021
_refine_ls_number_restraints 0
_refine_ls_restrained_S_all 1.031
_refine_ls_R_factor_all 0.0690
_refine_ls_R_factor_gt 0.0552
_refine_ls_shift/su_max 0.001
_refine_ls_shift/su_mean 0.000
_refine_ls_structure_factor_coef Fsqd
_refine_ls_weighting_details 'calc w=1/[\s^2^(Fo^2^)+(0.0795P)^2^+0.2600P] where P=(Fo^2^+2Fc^2^)/3'
_refine_ls_weighting_scheme calc
_refine_ls_wR_factor_gt 0.1398
_refine_ls_wR_factor_ref 0.1486
_reflns_number_gt 5631
_reflns_number_total 7021
_reflns_threshold_expression >2sigma(I)
_cod_data_source_file ja100579z_si_001_01.cif
_cod_data_source_block 1c
_cod_database_code 4102304

loop_
_symmetry_equiv_pos_as_xyz
'x, y, z'
'-x, -y, -z'

loop_
_atom_site_label
_atom_site_type_symbol
_atom_site_fract_x
_atom_site_fract_y
_atom_site_fract_z
_atom_site_U_iso_or_equiv
_atom_site_adp_type
_atom_site_occupancy
_atom_site_symmetry_multiplicity
_atom_site_calc_flag
_atom_site_refinement_flags
C1 C 0.71161(17) 0.40897(15) 0.77256(10) 0.0339(3) Uani 1 1 d .
H1A H 0.6107 0.4714 0.7960 0.041 Uiso 1 1 calc R
H1B H 0.6978 0.3330 0.7648 0.041 Uiso 1 1 calc R
C2 C 0.79032(18) 0.44877(14) 0.68114(10) 0.0350(3) Uani 1 1 d .
H2A H 0.8920 0.3864 0.6597 0.042 Uiso 1 1 calc R
H2B H 0.8041 0.5243 0.6903 0.042 Uiso 1 1 calc R
C3 C 0.69988(18) 0.46950(14) 0.60704(10) 0.0346(3) Uani 1 1 d .
H3A H 0.6003 0.5349 0.6271 0.042 Uiso 1 1 calc R
H3B H 0.6812 0.3953 0.6004 0.042 Uiso 1 1 calc R
C4 C 0.78274(17) 0.50322(14) 0.51302(10) 0.0337(3) Uani 1 1 d .
H4A H 0.7992 0.5785 0.5194 0.040 Uiso 1 1 calc R
H4B H 0.8834 0.4387 0.4937 0.040 Uiso 1 1 calc R
C5 C 0.69447(17) 0.52107(14) 0.43802(10) 0.0334(3) Uani 1 1 d .
H5A H 0.6801 0.4451 0.4308 0.040 Uiso 1 1 calc R
H5B H 0.5928 0.5841 0.4582 0.040 Uiso 1 1 calc R
C6 C 0.77387(17) 0.55763(14) 0.34447(10) 0.0343(3) Uani 1 1 d .
H6A H 0.8748 0.4941 0.3237 0.041 Uiso 1 1 calc R
H6B H 0.7896 0.6330 0.3518 0.041 Uiso 1 1 calc R
C7 C 0.68355(19) 0.57710(16) 0.27041(11) 0.0424(4) Uani 1 1 d .
H7A H 0.6648 0.5027 0.2647 0.051 Uiso 1 1 calc R
H7B H 0.5839 0.6426 0.2903 0.051 Uiso 1 1 calc R
C8 C 0.7647(2) 0.60945(17) 0.17616(11) 0.0504(4) Uani 1 1 d .
H8A H 0.7811 0.6844 0.1808 0.076 Uiso 1 1 calc R
H8B H 0.7023 0.6203 0.1319 0.076 Uiso 1 1 calc R
H8C H 0.8627 0.5444 0.1554 0.076 Uiso 1 1 calc R
C9 C 0.75664(17) 0.36135(14) 0.92598(9) 0.0313(3) Uani 1 1 d .
C10 C 0.61701(16) 0.35089(12) 0.96402(9) 0.0289(3) Uani 1 1 d .
H10 H 0.5471 0.3633 0.9268 0.035 Uiso 1 1 calc R
C11 C 0.57889(15) 0.32161(12) 1.05849(9) 0.0268(3) Uani 1 1 d .
C12 C 0.68298(16) 0.30288(13) 1.11372(9) 0.0297(3) Uani 1 1 d .
C13 C 0.82427(17) 0.31309(15) 1.07406(10) 0.0357(3) Uani 1 1 d .
H13 H 0.8951 0.3003 1.1107 0.043 Uiso 1 1 calc R
C14 C 0.86039(17) 0.34165(15) 0.98193(10) 0.0368(3) Uani 1 1 d .
H14 H 0.9562 0.3481 0.9558 0.044 Uiso 1 1 calc R
C15 C 0.43045(16) 0.31043(13) 1.10162(9) 0.0296(3) Uani 1 1 d .
C16 C 0.18654(18) 0.33356(19) 1.08508(12) 0.0505(4) Uani 1 1 d .
H16A H 0.1940 0.2525 1.1080 0.076 Uiso 1 1 calc R
H16B H 0.1260 0.3569 1.0387 0.076 Uiso 1 1 calc R
H16C H 0.1378 0.3909 1.1361 0.076 Uiso 1 1 calc R
C1A C 0.11670(16) 0.09959(14) 0.67335(9) 0.0325(3) Uani 1 1 d .
H1A1 H 0.0847 0.0307 0.6716 0.039 Uiso 1 1 calc R
H1A2 H 0.0257 0.1707 0.6976 0.039 Uiso 1 1 calc R
C2A C 0.22934(17) 0.06958(14) 0.73417(10) 0.0339(3) Uani 1 1 d .
H2A1 H 0.2666 0.1366 0.7310 0.041 Uiso 1 1 calc R
H2A2 H 0.3174 -0.0038 0.7105 0.041 Uiso 1 1 calc R
C3A C 0.15856(17) 0.04871(15) 0.83490(10) 0.0343(3) Uani 1 1 d .
H3A1 H 0.1266 -0.0212 0.8383 0.041 Uiso 1 1 calc R
H3A2 H 0.0669 0.1203 0.8573 0.041 Uiso 1 1 calc R
C4A C 0.26847(17) 0.02544(14) 0.89806(10) 0.0338(3) Uani 1 1 d .
H4A1 H 0.3607 -0.0454 0.8751 0.041 Uiso 1 1 calc R
H4A2 H 0.2994 0.0958 0.8951 0.041 Uiso 1 1 calc R
C5A C 0.19952(17) 0.00293(14) 0.99872(10) 0.0335(3) Uani 1 1 d .
H5A1 H 0.1665 -0.0663 1.0014 0.040 Uiso 1 1 calc R
H5A2 H 0.1085 0.0746 1.0220 0.040 Uiso 1 1 calc R
C6A C 0.30948(17) -0.02304(14) 1.06204(9) 0.0323(3) Uani 1 1 d .
H6A1 H 0.3996 -0.0957 1.0397 0.039 Uiso 1 1 calc R
H6A2 H 0.3441 0.0455 1.0587 0.039 Uiso 1 1 calc R
C7A C 0.23791(18) -0.04297(16) 1.16275(10) 0.0390(4) Uani 1 1 d .
H7A1 H 0.1507 0.0311 1.1860 0.047 Uiso 1 1 calc R
H7A2 H 0.1990 -0.1090 1.1659 0.047 Uiso 1 1 calc R
C8A C 0.3501(2) -0.0746(2) 1.22482(12) 0.0566(5) Uani 1 1 d .
H8A1 H 0.4341 -0.1501 1.2041 0.085 Uiso 1 1 calc R
H8A2 H 0.2982 -0.0839 1.2883 0.085 Uiso 1 1 calc R
H8A3 H 0.3896 -0.0098 1.2217 0.085 Uiso 1 1 calc R
C9A C 0.11195(16) 0.15386(13) 0.51409(9) 0.0298(3) Uani 1 1 d .
C10A C -0.03253(15) 0.15213(12) 0.52399(9) 0.0279(3) Uani 1 1 d .
H10A H -0.0848 0.1314 0.5815 0.033 Uiso 1 1 calc R
C11A C -0.10222(16) 0.18138(12) 0.44796(9) 0.0279(3) Uani 1 1 d .
C12A C -0.02506(16) 0.21219(13) 0.36262(9) 0.0300(3) Uani 1 1 d .
C13A C 0.12094(17) 0.21436(14) 0.35428(10) 0.0339(3) Uani 1 1 d .
H13A H 0.1737 0.2356 0.2972 0.041 Uiso 1 1 calc R
C14A C 0.18803(17) 0.18582(14) 0.42854(10) 0.0336(3) Uani 1 1 d .
H14A H 0.2863 0.1878 0.4218 0.040 Uiso 1 1 calc R
C15A C -0.25576(16) 0.17823(12) 0.45704(9) 0.0289(3) Uani 1 1 d .
C16A C -0.46067(18) 0.13098(16) 0.55159(12) 0.0431(4) Uani 1 1 d .
H16D H -0.5381 0.2089 0.5425 0.065 Uiso 1 1 calc R
H16E H -0.4909 0.1006 0.6134 0.065 Uiso 1 1 calc R
H16F H -0.4501 0.0735 0.5059 0.065 Uiso 1 1 calc R
O1 O 0.80725(13) 0.39140(12) 0.83599(7) 0.0439(3) Uani 1 1 d .
O2 O 0.65496(12) 0.27513(11) 1.20527(7) 0.0413(3) Uani 1 1 d .
H2 H 0.5701 0.2680 1.2216 0.062 Uiso 1 1 calc R
O3 O 0.39328(12) 0.28276(11) 1.18257(7) 0.0405(3) Uani 1 1 d .
O4 O 0.33799(12) 0.33430(11) 1.04402(7) 0.0396(3) Uani 1 1 d .
O1A O 0.19223(12) 0.12472(10) 0.58236(7) 0.0383(3) Uani 1 1 d .
O2A O -0.08220(12) 0.24058(11) 0.28554(7) 0.0398(3) Uani 1 1 d .
H2A3 H -0.1689 0.2369 0.2976 0.060 Uiso 1 1 calc R
O3A O -0.32200(13) 0.20179(11) 0.39420(7) 0.0422(3) Uani 1 1 d .
O4A O -0.31650(12) 0.14582(10) 0.54122(7) 0.0371(3) Uani 1 1 d .

loop_
_atom_site_aniso_label
_atom_site_aniso_U_11
_atom_site_aniso_U_22
_atom_site_aniso_U_33
_atom_site_aniso_U_23
_atom_site_aniso_U_13
_atom_site_aniso_U_12
C1 0.0345(8) 0.0469(8) 0.0252(7) 0.0062(6) -0.0102(6) -0.0199(7)
C2 0.0381(8) 0.0436(8) 0.0265(7) 0.0054(6) -0.0089(6) -0.0189(7)
C3 0.0360(8) 0.0438(8) 0.0256(7) 0.0047(6) -0.0078(6) -0.0169(7)
C4 0.0364(8) 0.0417(8) 0.0267(7) 0.0050(6) -0.0093(6) -0.0183(7)
C5 0.0338(8) 0.0409(8) 0.0274(7) 0.0062(6) -0.0079(6) -0.0166(6)
C6 0.0341(8) 0.0435(8) 0.0270(7) 0.0069(6) -0.0077(6) -0.0173(7)
C7 0.0415(9) 0.0572(10) 0.0292(8) 0.0080(7) -0.0104(7) -0.0193(8)
C8 0.0575(11) 0.0627(11) 0.0278(8) 0.0066(7) -0.0085(7) -0.0207(9)
C9 0.0326(7) 0.0421(8) 0.0228(7) 0.0063(6) -0.0077(6) -0.0183(6)
C10 0.0284(7) 0.0362(7) 0.0255(7) 0.0035(5) -0.0114(5) -0.0129(6)
C11 0.0253(7) 0.0303(7) 0.0251(7) 0.0015(5) -0.0065(5) -0.0104(5)
C12 0.0313(7) 0.0358(7) 0.0236(7) 0.0031(5) -0.0087(5) -0.0132(6)
C13 0.0315(8) 0.0542(9) 0.0282(7) 0.0059(6) -0.0139(6) -0.0201(7)
C14 0.0295(7) 0.0576(10) 0.0302(7) 0.0061(6) -0.0085(6) -0.0240(7)
C15 0.0269(7) 0.0357(7) 0.0273(7) 0.0010(5) -0.0070(5) -0.0122(6)
C16 0.0300(8) 0.0807(13) 0.0480(10) 0.0104(9) -0.0109(7) -0.0295(9)
C1A 0.0305(7) 0.0436(8) 0.0239(7) 0.0056(6) -0.0069(6) -0.0152(6)
C2A 0.0326(8) 0.0464(9) 0.0251(7) 0.0057(6) -0.0102(6) -0.0163(7)
C3A 0.0310(7) 0.0472(9) 0.0268(7) 0.0068(6) -0.0101(6) -0.0159(7)
C4A 0.0316(8) 0.0461(8) 0.0267(7) 0.0076(6) -0.0099(6) -0.0173(7)
C5A 0.0305(7) 0.0439(8) 0.0260(7) 0.0049(6) -0.0080(6) -0.0138(6)
C6A 0.0318(7) 0.0410(8) 0.0254(7) 0.0034(6) -0.0074(6) -0.0150(6)
C7A 0.0362(8) 0.0567(10) 0.0252(7) 0.0061(6) -0.0087(6) -0.0185(7)
C8A 0.0528(11) 0.0957(15) 0.0300(8) 0.0154(9) -0.0157(8) -0.0365(11)
C9A 0.0308(7) 0.0368(8) 0.0236(7) 0.0041(5) -0.0092(5) -0.0137(6)
C10A 0.0294(7) 0.0348(7) 0.0209(6) 0.0046(5) -0.0061(5) -0.0143(6)
C11A 0.0288(7) 0.0309(7) 0.0256(7) 0.0018(5) -0.0068(5) -0.0127(6)
C12A 0.0343(8) 0.0347(7) 0.0222(7) 0.0033(5) -0.0100(6) -0.0126(6)
C13A 0.0342(8) 0.0460(8) 0.0230(7) 0.0076(6) -0.0050(6) -0.0192(7)
C14A 0.0293(7) 0.0444(8) 0.0308(7) 0.0047(6) -0.0076(6) -0.0180(6)
C15A 0.0312(7) 0.0320(7) 0.0252(7) 0.0014(5) -0.0071(5) -0.0133(6)
C16A 0.0333(8) 0.0626(11) 0.0417(9) 0.0068(8) -0.0099(7) -0.0279(8)
O1 0.0398(6) 0.0786(8) 0.0251(5) 0.0156(5) -0.0129(5) -0.0350(6)
O2 0.0392(6) 0.0683(8) 0.0233(5) 0.0110(5) -0.0122(4) -0.0266(6)
O3 0.0327(6) 0.0620(7) 0.0282(5) 0.0090(5) -0.0056(4) -0.0221(5)
O4 0.0276(5) 0.0662(7) 0.0308(5) 0.0077(5) -0.0104(4) -0.0230(5)
O1A 0.0316(6) 0.0636(7) 0.0246(5) 0.0107(5) -0.0110(4) -0.0222(5)
O2A 0.0383(6) 0.0632(7) 0.0235(5) 0.0104(5) -0.0120(4) -0.0240(6)
O3A 0.0415(6) 0.0646(7) 0.0309(6) 0.0107(5) -0.0180(5) -0.0273(6)
O4A 0.0327(6) 0.0586(7) 0.0280(5) 0.0074(5) -0.0089(4) -0.0262(5)

loop_
_atom_type_symbol
_atom_type_description
_atom_type_scat_dispersion_real
_atom_type_scat_dispersion_imag
_atom_type_scat_source
C C 0.0033 0.0016 'International Tables Vol C Tables 4.2.6.8 and 6.1.1.4'
H H 0.0000 0.0000 'International Tables Vol C Tables 4.2.6.8 and 6.1.1.4'
O O 0.0106 0.0060 'International Tables Vol C Tables 4.2.6.8 and 6.1.1.4'

loop_
_geom_angle_atom_site_label_1
_geom_angle_atom_site_label_2
_geom_angle_atom_site_label_3
_geom_angle
O1 C1 C2 107.17(11)
C1 C2 C3 112.25(12)
C2 C3 C4 112.56(12)
C5 C4 C3 112.78(12)
C6 C5 C4 113.38(12)
C5 C6 C7 112.94(12)
C8 C7 C6 113.17(14)
O1 C9 C10 126.11(13)
O1 C9 C14 114.39(12)
C10 C9 C14 119.50(13)
C9 C10 C11 119.96(12)
C12 C11 C10 120.01(12)
C12 C11 C15 118.53(12)
C10 C11 C15 121.47(12)
O2 C12 C13 116.90(12)
O2 C12 C11 123.75(12)
C13 C12 C11 119.35(12)
C14 C13 C12 120.22(13)
C13 C14 C9 120.96(13)
O3 C15 O4 122.30(13)
O3 C15 C11 123.98(13)
O4 C15 C11 113.71(11)
O1A C1A C2A 107.29(11)
C1A C2A C3A 112.22(12)
C2A C3A C4A 112.72(12)
C5A C4A C3A 113.16(12)
C4A C5A C6A 113.59(12)
C7A C6A C5A 112.95(12)
C8A C7A C6A 112.76(13)
O1A C9A C10A 125.25(12)
O1A C9A C14A 115.24(12)
C10A C9A C14A 119.50(12)
C9A C10A C11A 120.09(12)
C12A C11A C10A 120.06(12)
C12A C11A C15A 119.18(12)
C10A C11A C15A 120.75(12)
O2A C12A C11A 124.26(13)
O2A C12A C13A 116.82(12)
C11A C12A C13A 118.93(12)
C14A C13A C12A 120.70(13)
C13A C14A C9A 120.72(13)
O3A C15A O4A 122.34(13)
O3A C15A C11A 124.09(13)
O4A C15A C11A 113.56(11)
C9 O1 C1 118.54(11)
C15 O4 C16 115.65(12)
C9A O1A C1A 118.00(11)
C15A O4A C16A 115.76(11)

loop_
_geom_bond_atom_site_label_1
_geom_bond_atom_site_label_2
_geom_bond_distance
C1 O1 1.4311(17)
C1 C2 1.5092(19)
C2 C3 1.521(2)
C3 C4 1.5260(19)
C4 C5 1.5227(19)
C5 C6 1.5204(19)
C6 C7 1.522(2)
C7 C8 1.516(2)
C9 O1 1.3671(17)
C9 C10 1.3750(19)
C9 C14 1.4012(19)
C10 C11 1.4050(18)
C11 C12 1.3976(18)
C11 C15 1.4690(19)
C12 O2 1.3535(16)
C12 C13 1.392(2)
C13 C14 1.369(2)
C15 O3 1.2174(17)
C15 O4 1.3284(16)
C16 O4 1.4430(18)
C1A O1A 1.4299(16)
C1A C2A 1.5091(19)
C2A C3A 1.5223(19)
C3A C4A 1.5244(19)
C4A C5A 1.5214(19)
C5A C6A 1.5225(19)
C6A C7A 1.5213(19)
C7A C8A 1.518(2)
C9A O1A 1.3721(16)
C9A C10A 1.3770(19)
C9A C14A 1.3969(19)
C10A C11A 1.4097(18)
C11A C12A 1.3936(19)
C11A C15A 1.4728(19)
C12A O2A 1.3562(16)
C12A C13A 1.397(2)
C13A C14A 1.3714(19)
C15A O3A 1.2166(17)
C15A O4A 1.3297(16)
C16A O4A 1.4399(17)

loop_
_geom_hbond_atom_site_label_D
_geom_hbond_atom_site_label_H
_geom_hbond_atom_site_label_A
_geom_hbond_distance_DH
_geom_hbond_distance_HA
_geom_hbond_distance_DA
_geom_hbond_angle_DHA
_geom_hbond_site_symmetry_A
O2 H2 O3 0.83 1.89 2.6064(15) 144.6 .
O2A H2A3 O3A 0.83 1.93 2.6431(15) 143.9 .
O2A H2A3 O2 0.83 2.34 2.9532(15) 131.1 1_454
